data_2217452
loop_
_publ_author_name
'Shui-Ping Deng'
'Shan Liu'
'Fei Yang'
'Ji-Ling Xu'
'Hong-Jun Zhu'

_publ_section_title
;
 2,5-Dibenzoylbenzene-1,4-diaminium dichloride
;
_journal_coeditor_code CI2546
_journal_issue 2
_journal_name_full 'Acta Crystallographica Section E'
_journal_page_first o387
_journal_page_last o387
_journal_paper_doi 10.1107/S1600536807068730
_journal_volume 64
_journal_year 2008
_chemical_formula_iupac 'C20 H18 N2 O2 2+, 2Cl -'
_chemical_formula_moiety 'C20 H18 N2 O2 2+, 2(Cl -)'
_chemical_formula_sum 'C20 H18 Cl2 N2 O2'
_chemical_formula_weight 389.26
_chemical_name_systematic
;
2,5-Dibenzoylbenzene-1,4-diaminium dichloride
;
_space_group_IT_number 14
_symmetry_cell_setting monoclinic
_symmetry_space_group_name_Hall '-P 2yn'
_symmetry_space_group_name_H-M 'P 1 21/n 1'
_atom_sites_solution_hydrogens geom
_atom_sites_solution_primary direct
_atom_sites_solution_secondary difmap
_audit_creation_method SHELXL-97
_cell_angle_alpha 90.00
_cell_angle_beta 104.46(3)
_cell_angle_gamma 90.00
_cell_formula_units_Z 2
_cell_length_a 12.373(3)
_cell_length_b 5.1950(10)
_cell_length_c 14.315(3)
_cell_measurement_reflns_used 25
_cell_measurement_temperature 298(2)
_cell_measurement_theta_max 13
_cell_measurement_theta_min 9
_cell_volume 891.0(4)
_computing_cell_refinement 'CAD-4 Software (Enraf--Nonius, 1985)'
_computing_data_collection 'CAD-4 Software (Enraf--Nonius, 1985)'
_computing_data_reduction 'XCAD4 (Harms & Wocadlo, 1995)'
_computing_molecular_graphics 'SHELXTL (Bruker, 2000)'
_computing_publication_material 'SHELXTL (Bruker, 2000)'
_computing_structure_refinement 'SHELXL97 (Sheldrick, 2008)'
_computing_structure_solution 'SHELXS97 (Sheldrick, 2008)'
_diffrn_ambient_temperature 298(2)
_diffrn_measured_fraction_theta_full 0.998
_diffrn_measured_fraction_theta_max 0.998
_diffrn_measurement_device_type 'Enraf--Nonius CAD-4'
_diffrn_measurement_method \w/2\q
_diffrn_radiation_monochromator graphite
_diffrn_radiation_source 'fine-focus sealed tube'
_diffrn_radiation_type MoK\a
_diffrn_radiation_wavelength 0.71073
_diffrn_reflns_av_R_equivalents 0.0000
_diffrn_reflns_av_sigmaI/netI 0.0570
_diffrn_reflns_limit_h_max 14
_diffrn_reflns_limit_h_min -15
_diffrn_reflns_limit_k_max 6
_diffrn_reflns_limit_k_min 0
_diffrn_reflns_limit_l_max 17
_diffrn_reflns_limit_l_min 0
_diffrn_reflns_number 1754
_diffrn_reflns_theta_full 26.00
_diffrn_reflns_theta_max 26.00
_diffrn_reflns_theta_min 1.95
_diffrn_standards_interval_count 200
_diffrn_standards_interval_time 2h
_diffrn_standards_number 3
_exptl_absorpt_coefficient_mu 0.382
_exptl_absorpt_correction_T_max 0.9628
_exptl_absorpt_correction_T_min 0.8622
_exptl_absorpt_correction_type psi-scan
_exptl_absorpt_process_details '(North <i>et al.</i>,  1968)'
_exptl_crystal_colour colourless
_exptl_crystal_density_diffrn 1.451
_exptl_crystal_density_method 'not measured'
_exptl_crystal_description Block
_exptl_crystal_F_000 404
_exptl_crystal_size_max 0.40
_exptl_crystal_size_mid 0.10
_exptl_crystal_size_min 0.10
_refine_diff_density_max 0.305
_refine_diff_density_min -0.275
_refine_ls_extinction_method none
_refine_ls_goodness_of_fit_ref 1.084
_refine_ls_hydrogen_treatment mixed
_refine_ls_matrix_type full
_refine_ls_number_parameters 130
_refine_ls_number_reflns 1754
_refine_ls_number_restraints 3
_refine_ls_restrained_S_all 1.083
_refine_ls_R_factor_all 0.0834
_refine_ls_R_factor_gt 0.0548
_refine_ls_shift/su_max 0.001
_refine_ls_shift/su_mean <0.001
_refine_ls_structure_factor_coef Fsqd
_refine_ls_weighting_details 'calc w=1/[\s^2^(Fo^2^)+(0.0704P)^2^+0.5685P] where P=(Fo^2^+2Fc^2^)/3'
_refine_ls_weighting_scheme calc
_refine_ls_wR_factor_gt 0.1388
_refine_ls_wR_factor_ref 0.1622
_reflns_number_gt 1232
_reflns_number_total 1754
_reflns_threshold_expression I>2\s(I)
_cod_data_source_file ci2546.cif
_cod_data_source_block I
_cod_depositor_comments
;
The following automatic conversions were performed:
'_symmetry_cell_setting' value 'Monoclinic' changed to 'monoclinic'
according to '/home/saulius/struct/CIF-dictionaries/cif_core.dic'
dictionary named 'cif_core.dic' version 2.4.1 from 2010-06-29.

Automatic conversion script
Id: cif_fix_enum 1527 2010-12-29 10:47:43Z saulius 

The following automatic conversions were performed:

'_symmetry_cell_setting' value 'Monoclinic' changed to 'monoclinic'
according to /home/saulius/struct/CIF-dictionaries/cif_core.dic
dictionary named 'cif_core.dic' version 2.4.1 from 2010-06-29.

Automatic conversion script
Id: cif_fix_values 1715 2011-07-08 13:25:40Z adriana 
;
_cod_original_sg_symbol_H-M 'P 21/n'
_cod_database_code 2217452
_cod_database_fobs_code 2217452

loop_
_symmetry_equiv_pos_as_xyz
'x, y, z'
'-x+1/2, y+1/2, -z+1/2'
'-x, -y, -z'
'x-1/2, -y-1/2, z-1/2'

loop_
_atom_site_type_symbol
_atom_site_label
_atom_site_fract_x
_atom_site_fract_y
_atom_site_fract_z
_atom_site_U_iso_or_equiv
_atom_site_adp_type
_atom_site_calc_flag
_atom_site_refinement_flags
_atom_site_occupancy
O O1 0.2971(2) 0.0151(5) -0.11097(19) 0.0386(7) Uani d . 1
N N1 0.6436(3) 0.5247(6) 0.1879(2) 0.0265(7) Uani d D 1
H H1N 0.635(4) 0.655(7) 0.224(3) 0.073(17) Uiso d D 1
H H2N 0.633(3) 0.394(7) 0.222(3) 0.045(12) Uiso d D 1
H H3N 0.714(2) 0.517(8) 0.188(3) 0.040(12) Uiso d D 1
C C1 0.1700(4) 0.2318(8) 0.1666(3) 0.0438(10) Uani d . 1
H H1 0.1688 0.3459 0.2164 0.053 Uiso calc R 1
C C2 0.1003(3) 0.0237(9) 0.1510(3) 0.0450(10) Uani d . 1
H H2 0.0508 -0.0008 0.1896 0.054 Uiso calc R 1
C C3 0.1022(3) -0.1489(8) 0.0793(3) 0.0442(10) Uani d . 1
H H3 0.0558 -0.2922 0.0706 0.053 Uiso calc R 1
C C4 0.1732(3) -0.1104(7) 0.0200(3) 0.0372(9) Uani d . 1
H H4 0.1731 -0.2260 -0.0296 0.045 Uiso calc R 1
C C5 0.2448(3) 0.1002(7) 0.0339(3) 0.0274(8) Uani d . 1
C C6 0.2430(3) 0.2733(7) 0.1081(3) 0.0352(9) Uani d . 1
H H6 0.2902 0.4154 0.1184 0.042 Uiso calc R 1
C C7 0.3141(3) 0.1395(6) -0.0361(2) 0.0262(8) Uani d . 1
C C8 0.4074(3) 0.3311(6) -0.0166(2) 0.0230(7) Uani d . 1
C C9 0.4812(3) 0.3497(7) 0.0737(2) 0.0250(7) Uani d . 1
H H9 0.4697 0.2484 0.1239 0.030 Uiso calc R 1
C C10 0.5707(3) 0.5142(6) 0.0907(2) 0.0230(7) Uani d . 1
Cl Cl1 0.59773(8) 0.02097(17) 0.29914(7) 0.0350(3) Uani d . 1

loop_
_atom_site_aniso_label
_atom_site_aniso_U_11
_atom_site_aniso_U_22
_atom_site_aniso_U_33
_atom_site_aniso_U_12
_atom_site_aniso_U_13
_atom_site_aniso_U_23
O1 0.0478(16) 0.0345(15) 0.0357(14) -0.0127(13) 0.0148(12) -0.0065(12)
N1 0.0268(15) 0.0226(16) 0.0272(15) -0.0029(14) 0.0015(12) 0.0026(14)
C1 0.054(3) 0.037(2) 0.047(2) -0.004(2) 0.025(2) -0.008(2)
C2 0.039(2) 0.051(3) 0.050(2) 0.002(2) 0.0205(19) 0.010(2)
C3 0.041(2) 0.035(2) 0.060(3) -0.0108(19) 0.019(2) 0.004(2)
C4 0.048(2) 0.026(2) 0.040(2) -0.0095(18) 0.0165(18) -0.0018(17)
C5 0.0274(18) 0.0209(17) 0.0343(19) -0.0024(14) 0.0082(15) 0.0009(15)
C6 0.042(2) 0.0258(19) 0.039(2) -0.0010(16) 0.0108(17) 0.0012(16)
C7 0.0291(18) 0.0184(16) 0.0309(18) 0.0025(14) 0.0070(15) 0.0041(14)
C8 0.0242(16) 0.0171(16) 0.0276(17) 0.0007(13) 0.0059(13) 0.0017(14)
C9 0.0307(18) 0.0199(17) 0.0254(17) -0.0008(14) 0.0091(14) 0.0050(14)
C10 0.0284(17) 0.0182(16) 0.0214(15) 0.0012(14) 0.0046(13) -0.0003(14)
Cl1 0.0418(5) 0.0276(5) 0.0393(5) 0.0038(4) 0.0168(4) 0.0054(4)

loop_
_atom_type_symbol
_atom_type_description
_atom_type_scat_dispersion_real
_atom_type_scat_dispersion_imag
_atom_type_scat_source
C C 0.0033 0.0016 'International Tables Vol C Tables 4.2.6.8 and 6.1.1.4'
H H 0.0000 0.0000 'International Tables Vol C Tables 4.2.6.8 and 6.1.1.4'
Cl Cl 0.1484 0.1585 'International Tables Vol C Tables 4.2.6.8 and 6.1.1.4'
N N 0.0061 0.0033 'International Tables Vol C Tables 4.2.6.8 and 6.1.1.4'
O O 0.0106 0.0060 'International Tables Vol C Tables 4.2.6.8 and 6.1.1.4'

loop_
_geom_angle_atom_site_label_1
_geom_angle_atom_site_label_2
_geom_angle_atom_site_label_3
_geom_angle_site_symmetry_1
_geom_angle_site_symmetry_3
_geom_angle
C10 N1 H1N . . 117(3)
C10 N1 H2N . . 111(3)
H1N N1 H2N . . 102(4)
C10 N1 H3N . . 112(3)
H1N N1 H3N . . 108(4)
H2N N1 H3N . . 105(4)
C2 C1 C6 . . 120.1(4)
C2 C1 H1 . . 119.9
C6 C1 H1 . . 119.9
C1 C2 C3 . . 120.8(4)
C1 C2 H2 . . 119.6
C3 C2 H2 . . 119.6
C2 C3 C4 . . 120.0(4)
C2 C3 H3 . . 120.0
C4 C3 H3 . . 120.0
C3 C4 C5 . . 120.4(4)
C3 C4 H4 . . 119.8
C5 C4 H4 . . 119.8
C4 C5 C6 . . 119.0(3)
C4 C5 C7 . . 117.7(3)
C6 C5 C7 . . 123.1(3)
C1 C6 C5 . . 119.6(4)
C1 C6 H6 . . 120.2
C5 C6 H6 . . 120.2
O1 C7 C5 . . 121.1(3)
O1 C7 C8 . . 118.1(3)
C5 C7 C8 . . 120.9(3)
C9 C8 C10 . 3_665 117.1(3)
C9 C8 C7 . . 121.2(3)
C10 C8 C7 3_665 . 121.6(3)
C10 C9 C8 . . 121.5(3)
C10 C9 H9 . . 119.2
C8 C9 H9 . . 119.2
C9 C10 C8 . 3_665 121.4(3)
C9 C10 N1 . . 118.1(3)
C8 C10 N1 3_665 . 120.5(3)

loop_
_geom_bond_atom_site_label_1
_geom_bond_atom_site_label_2
_geom_bond_site_symmetry_2
_geom_bond_distance
O1 C7 . 1.223(4)
N1 C10 . 1.458(4)
N1 H1N . 0.87(3)
N1 H2N . 0.87(3)
N1 H3N . 0.87(2)
C1 C2 . 1.366(6)
C1 C6 . 1.393(5)
C1 H1 . 0.93
C2 C3 . 1.367(6)
C2 H2 . 0.93
C3 C4 . 1.381(5)
C3 H3 . 0.93
C4 C5 . 1.390(5)
C4 H4 . 0.93
C5 C6 . 1.396(5)
C5 C7 . 1.487(5)
C6 H6 . 0.93
C7 C8 . 1.497(5)
C8 C9 . 1.388(5)
C8 C10 3_665 1.409(4)
C9 C10 . 1.372(5)
C9 H9 . 0.93
C10 C8 3_665 1.409(4)

loop_
_geom_hbond_atom_site_label_D
_geom_hbond_atom_site_label_H
_geom_hbond_atom_site_label_A
_geom_hbond_site_symmetry_A
_geom_hbond_distance_DH
_geom_hbond_distance_HA
_geom_hbond_distance_DA
_geom_hbond_angle_DHA
_geom_hbond_publ_flag
N1 H1N Cl1 1_565 0.87(4) 2.29(4) 3.155(3) 172(4) yes
N1 H2N Cl1 . 0.87(4) 2.33(4) 3.187(3) 174(4) yes
N1 H3N Cl1 2_655 0.87(3) 2.29(3) 3.159(4) 175(2) yes
